data_1505269
loop_
_publ_author_name
'Yakovenko, Anton V.'
'Boyko, Vyacheslav I.'
'Danylyuk, Oksana'
'Suwinska, Kinga'
'Lipkowski, Janusz'
'Kalchenko, Vitaly I.'

_publ_section_title
;
 Diastereoselective lower rim (1S)-camphorsulfonylation as the shortest
 way to the inherently chiral calix[4]arene.
;
_journal_issue 7
_journal_name_full 'Organic letters'
_journal_page_first 1183
_journal_page_last 1185
_journal_paper_doi 10.1021/ol0628513
_journal_volume 9
_journal_year 2007
_chemical_formula_moiety 'C41 H44 O7 S1, C1 H1 CL3'
_chemical_formula_sum 'C42 H45 Cl3 O7 S'
_chemical_formula_weight 800.19
_chemical_name_systematic
;
?
;
_space_group_IT_number 4
_symmetry_cell_setting monoclinic
_symmetry_space_group_name_Hall 'P 2yb'
_symmetry_space_group_name_H-M 'P 1 21 1'
_atom_sites_solution_hydrogens geom
_atom_sites_solution_primary direct
_atom_sites_solution_secondary difmap
_audit_creation_method SHELXL-97
_cell_angle_alpha 90.00
_cell_angle_beta 95.8198(8)
_cell_angle_gamma 90.00
_cell_formula_units_Z 2
_cell_length_a 11.1455(2)
_cell_length_b 15.2453(3)
_cell_length_c 11.5346(2)
_cell_measurement_reflns_used 3877
_cell_measurement_temperature 100(2)
_cell_measurement_theta_max 26.37
_cell_measurement_theta_min 2.67
_cell_volume 1949.82(6)
_computing_cell_refinement 'Denzo and Scalepak (Otwinowski & Minor, 1997)'
_computing_data_collection 'Collect data collection software (Nonius B.V., 1998)'
_computing_data_reduction 'Denzo and Scalepak (Otwinowski & Minor, 1997)'
_computing_molecular_graphics 'ORTEP-3 (Johnson & Burnet, 1996)'
_computing_structure_refinement 'SHELXL-97 (Sheldrick, 1997)'
_computing_structure_solution 'SHELXS-97 (Sheldrick, 1990)'
_diffrn_ambient_temperature 100(2)
_diffrn_detector_area_resol_mean 9.1
_diffrn_measured_fraction_theta_full 0.985
_diffrn_measured_fraction_theta_max 0.985
_diffrn_measurement_device_type KappaCCD
_diffrn_measurement_method '\f and \w scans'
_diffrn_radiation_monochromator graphite
_diffrn_radiation_source 'fine-focus sealed tube'
_diffrn_radiation_type MoK\a
_diffrn_radiation_wavelength 0.71073
_diffrn_reflns_av_R_equivalents 0.0000
_diffrn_reflns_av_sigmaI/netI 0.0428
_diffrn_reflns_limit_h_max 13
_diffrn_reflns_limit_h_min 0
_diffrn_reflns_limit_k_max 19
_diffrn_reflns_limit_k_min 0
_diffrn_reflns_limit_l_max 14
_diffrn_reflns_limit_l_min -14
_diffrn_reflns_number 22633
_diffrn_reflns_theta_full 26.37
_diffrn_reflns_theta_max 26.37
_diffrn_reflns_theta_min 2.67
_exptl_absorpt_coefficient_mu 0.339
_exptl_absorpt_correction_T_max 0.9573
_exptl_absorpt_correction_T_min 0.8763
_exptl_absorpt_correction_type none
_exptl_crystal_colour colourless
_exptl_crystal_density_diffrn 1.363
_exptl_crystal_density_method 'not measured'
_exptl_crystal_description block
_exptl_crystal_F_000 840
_exptl_crystal_size_max 0.40
_exptl_crystal_size_mid 0.15
_exptl_crystal_size_min 0.13
_refine_diff_density_max 0.291
_refine_diff_density_min -0.378
_refine_diff_density_rms 0.064
_refine_ls_abs_structure_details 'Flack H D (1983), Acta Cryst. A39, 876-881'
_refine_ls_abs_structure_Flack 0.11(7)
_refine_ls_extinction_coef 0.0068(15)
_refine_ls_extinction_expression Fc^*^=kFc[1+0.001xFc^2^\l^3^/sin(2\q)]^-1/4^
_refine_ls_extinction_method SHELXL
_refine_ls_goodness_of_fit_ref 1.064
_refine_ls_hydrogen_treatment constr
_refine_ls_matrix_type full
_refine_ls_number_parameters 485
_refine_ls_number_reflns 4073
_refine_ls_number_restraints 1
_refine_ls_restrained_S_all 1.064
_refine_ls_R_factor_all 0.0555
_refine_ls_R_factor_gt 0.0423
_refine_ls_shift/su_max 0.000
_refine_ls_shift/su_mean 0.000
_refine_ls_structure_factor_coef Fsqd
_refine_ls_weighting_details 'calc w=1/[\s^2^(Fo^2^)+(0.0663P)^2^+0.5476P] where P=(Fo^2^+2Fc^2^)/3'
_refine_ls_weighting_scheme calc
_refine_ls_wR_factor_gt 0.1027
_refine_ls_wR_factor_ref 0.1079
_reflns_number_gt 3482
_reflns_number_total 4073
_reflns_threshold_expression >2sigma(I)
_cod_data_source_file ol0628513si20070118_074448.cif
_cod_data_source_block kaliks7
_cod_original_sg_symbol_H-M P21
_cod_database_code 1505269

loop_
_symmetry_equiv_pos_as_xyz
'x, y, z'
'-x, y+1/2, -z'

loop_
_atom_site_label
_atom_site_type_symbol
_atom_site_fract_x
_atom_site_fract_y
_atom_site_fract_z
_atom_site_U_iso_or_equiv
_atom_site_adp_type
_atom_site_occupancy
_atom_site_symmetry_multiplicity
_atom_site_calc_flag
_atom_site_refinement_flags
S1 S 0.86852(8) 0.03436(6) 0.23439(8) 0.0170(2) Uani 1 1 d .
O1A O 1.2507(2) 0.07664(18) 0.2443(2) 0.0183(6) Uani 1 1 d .
O1C O 1.1064(2) -0.02045(19) -0.0180(2) 0.0195(6) Uani 1 1 d .
H1C H 1.1790 -0.0297 0.0060 0.029 Uiso 1 1 calc R
O4 O 0.9617(2) 0.04859(17) 0.1394(2) 0.0175(6) Uani 1 1 d .
O1B O 1.3300(2) -0.02539(18) 0.0857(2) 0.0197(6) Uani 1 1 d .
H1B H 1.3205 0.0057 0.1442 0.029 Uiso 1 1 calc R
O2 O 0.7875(2) 0.10814(19) 0.2286(2) 0.0229(6) Uani 1 1 d .
C7C C 0.8835(3) 0.0319(3) -0.1083(3) 0.0200(8) Uani 1 1 d .
H7C1 H 0.8041 0.0356 -0.1551 0.024 Uiso 1 1 calc R
H7C2 H 0.8787 -0.0148 -0.0492 0.024 Uiso 1 1 calc R
C5A C 1.3967(3) 0.1839(3) 0.2026(3) 0.0198(8) Uani 1 1 d .
C5D C 0.9959(3) 0.2041(3) 0.1204(3) 0.0173(8) Uani 1 1 d .
C2D C 0.8991(3) 0.1955(3) -0.1123(3) 0.0226(9) Uani 1 1 d .
H2D H 0.8683 0.1930 -0.1921 0.027 Uiso 1 1 calc R
C4B C 1.4744(4) 0.0334(3) -0.1727(3) 0.0274(9) Uani 1 1 d .
H4B H 1.4697 0.0185 -0.2530 0.033 Uiso 1 1 calc R
C5B C 1.3966(4) -0.0075(3) -0.1016(3) 0.0237(9) Uani 1 1 d .
O3 O 0.9394(2) 0.01540(19) 0.3412(2) 0.0233(6) Uani 1 1 d .
C6B C 1.4049(3) 0.0172(3) 0.0164(3) 0.0215(9) Uani 1 1 d .
C6A C 1.2807(3) 0.1642(3) 0.2313(3) 0.0183(8) Uani 1 1 d .
O5 O 0.6657(3) -0.0192(2) 0.3866(3) 0.0297(7) Uani 1 1 d .
C2B C 1.5650(4) 0.1188(3) -0.0115(4) 0.0261(9) Uani 1 1 d .
H2B H 1.6231 0.1608 0.0181 0.031 Uiso 1 1 calc R
C7D C 0.7949(4) -0.0632(3) 0.1789(3) 0.0207(8) Uani 1 1 d .
H7D1 H 0.7211 -0.0460 0.1290 0.025 Uiso 1 1 calc R
H7D2 H 0.8487 -0.0933 0.1284 0.025 Uiso 1 1 calc R
C6C C 1.0939(4) -0.0173(3) -0.1365(3) 0.0196(8) Uani 1 1 d .
C1B C 1.4871(4) 0.0812(3) 0.0617(4) 0.0230(9) Uani 1 1 d .
C2C C 1.1603(4) -0.0385(3) -0.3250(3) 0.0249(9) Uani 1 1 d .
H2C H 1.2207 -0.0554 -0.3730 0.030 Uiso 1 1 calc R
C3D C 0.9310(4) 0.2750(3) -0.0626(4) 0.0236(9) Uani 1 1 d .
H3D H 0.9178 0.3273 -0.1070 0.028 Uiso 1 1 calc R
C2A C 1.2304(4) 0.3170(3) 0.2246(4) 0.0256(9) Uani 1 1 d .
H2A H 1.1751 0.3631 0.2348 0.031 Uiso 1 1 calc R
C13D C 0.8640(4) -0.1781(3) 0.3405(4) 0.0259(9) Uani 1 1 d .
H13A H 0.9295 -0.1925 0.2918 0.031 Uiso 1 1 calc R
H13B H 0.8977 -0.1425 0.4079 0.031 Uiso 1 1 calc R
C9D C 0.6812(3) -0.0949(3) 0.3595(4) 0.0220(9) Uani 1 1 d .
C1C C 1.1861(4) -0.0420(3) -0.2050(3) 0.0202(9) Uani 1 1 d .
C4C C 0.9580(4) 0.0112(3) -0.3086(3) 0.0232(9) Uani 1 1 d .
H4C H 0.8812 0.0286 -0.3443 0.028 Uiso 1 1 calc R
C10A C 1.4892(3) 0.1117(3) 0.1877(3) 0.0242(9) Uani 1 1 d .
H10A H 1.5708 0.1339 0.2145 0.029 Uiso 1 1 calc R
H10B H 1.4725 0.0611 0.2373 0.029 Uiso 1 1 calc R
C12D C 0.8039(4) -0.2628(3) 0.3819(4) 0.0312(10) Uani 1 1 d .
H12A H 0.8377 -0.3158 0.3476 0.037 Uiso 1 1 calc R
H12B H 0.8141 -0.2678 0.4679 0.037 Uiso 1 1 calc R
C3C C 1.0498(4) -0.0114(3) -0.3769(3) 0.0270(10) Uani 1 1 d .
H3C H 1.0359 -0.0080 -0.4594 0.032 Uiso 1 1 calc R
C6D C 0.9558(3) 0.1257(3) 0.0701(3) 0.0163(8) Uani 1 1 d .
C1A C 1.1938(3) 0.2305(3) 0.2370(3) 0.0207(9) Uani 1 1 d .
C5C C 0.9801(3) 0.0080(2) -0.1878(3) 0.0169(8) Uani 1 1 d .
C1D C 0.9113(3) 0.1188(3) -0.0476(3) 0.0187(8) Uani 1 1 d .
C4D C 0.9821(4) 0.2799(3) 0.0516(3) 0.0219(9) Uani 1 1 d .
H4D H 1.0079 0.3350 0.0836 0.026 Uiso 1 1 calc R
C14D C 0.6783(3) -0.2057(3) 0.2163(4) 0.0220(9) Uani 1 1 d .
C8D C 0.7597(3) -0.1281(3) 0.2680(3) 0.0211(9) Uani 1 1 d .
C4A C 1.4267(4) 0.2700(3) 0.1838(4) 0.0261(10) Uani 1 1 d .
H4A H 1.5042 0.2835 0.1611 0.031 Uiso 1 1 calc R
C15D C 0.5567(4) -0.1736(3) 0.1569(4) 0.0277(10) Uani 1 1 d .
H15A H 0.5691 -0.1455 0.0826 0.042 Uiso 1 1 calc R
H15B H 0.5215 -0.1312 0.2075 0.042 Uiso 1 1 calc R
H15C H 0.5020 -0.2236 0.1426 0.042 Uiso 1 1 calc R
C11D C 0.6702(4) -0.2496(3) 0.3360(4) 0.0260(9) Uani 1 1 d .
H11D H 0.6206 -0.3043 0.3330 0.031 Uiso 1 1 calc R
C17D C 1.0607(3) 0.2111(3) 0.2435(3) 0.0192(8) Uani 1 1 d .
H17A H 1.0240 0.2585 0.2867 0.023 Uiso 1 1 calc R
H17B H 1.0519 0.1553 0.2859 0.023 Uiso 1 1 calc R
C10D C 0.6228(4) -0.1759(3) 0.4082(4) 0.0286(10) Uani 1 1 d .
H10C H 0.6487 -0.1837 0.4922 0.034 Uiso 1 1 calc R
H10D H 0.5337 -0.1723 0.3964 0.034 Uiso 1 1 calc R
C7B C 1.3061(4) -0.0769(3) -0.1491(3) 0.0252(9) Uani 1 1 d .
H7B1 H 1.3435 -0.1125 -0.2076 0.030 Uiso 1 1 calc R
H7B2 H 1.2901 -0.1166 -0.0844 0.030 Uiso 1 1 calc R
C3B C 1.5570(4) 0.0943(3) -0.1289(4) 0.0304(10) Uani 1 1 d .
H3B H 1.6096 0.1203 -0.1789 0.036 Uiso 1 1 calc R
C3A C 1.3456(4) 0.3376(3) 0.1976(4) 0.0274(10) Uani 1 1 d .
H3A H 1.3688 0.3970 0.1888 0.033 Uiso 1 1 calc R
C16D C 0.7374(4) -0.2635(3) 0.1298(4) 0.0298(10) Uani 1 1 d .
H16A H 0.6879 -0.3159 0.1124 0.045 Uiso 1 1 calc R
H16B H 0.8180 -0.2810 0.1638 0.045 Uiso 1 1 calc R
H16C H 0.7440 -0.2306 0.0577 0.045 Uiso 1 1 calc R
C7A C 1.2435(3) 0.0438(3) 0.3643(3) 0.0201(8) Uani 1 1 d .
H7A H 1.1724 0.0711 0.3967 0.024 Uiso 1 1 calc R
C8A C 1.2217(4) -0.0530(3) 0.3488(4) 0.0244(9) Uani 1 1 d .
H8A1 H 1.1534 -0.0625 0.2897 0.037 Uiso 1 1 calc R
H8A2 H 1.2035 -0.0786 0.4229 0.037 Uiso 1 1 calc R
H8A3 H 1.2940 -0.0808 0.3237 0.037 Uiso 1 1 calc R
C9A C 1.3574(4) 0.0654(3) 0.4440(4) 0.0279(10) Uani 1 1 d .
H9A1 H 1.4265 0.0353 0.4157 0.042 Uiso 1 1 calc R
H9A2 H 1.3477 0.0457 0.5234 0.042 Uiso 1 1 calc R
H9A3 H 1.3712 0.1289 0.4440 0.042 Uiso 1 1 calc R
Cl2S Cl 1.12169(10) -0.28373(8) 0.47926(10) 0.0383(3) Uani 1 1 d .
Cl1S Cl 1.33854(10) -0.35479(9) 0.39802(10) 0.0422(3) Uani 1 1 d .
Cl3S Cl 1.35712(12) -0.23767(8) 0.59269(10) 0.0412(3) Uani 1 1 d .
C1S C 1.2689(4) -0.3205(3) 0.5211(3) 0.0256(9) Uani 1 1 d .
H1S H 1.2651 -0.3715 0.5752 0.031 Uiso 1 1 calc R

loop_
_atom_site_aniso_label
_atom_site_aniso_U_11
_atom_site_aniso_U_22
_atom_site_aniso_U_33
_atom_site_aniso_U_23
_atom_site_aniso_U_13
_atom_site_aniso_U_12
S1 0.0163(4) 0.0202(5) 0.0142(4) 0.0003(4) 0.0008(3) -0.0021(4)
O1A 0.0250(14) 0.0171(14) 0.0123(13) 0.0036(11) -0.0012(11) -0.0032(11)
O1C 0.0196(14) 0.0254(15) 0.0127(13) -0.0030(11) -0.0023(10) 0.0030(12)
O4 0.0192(13) 0.0174(15) 0.0165(13) 0.0014(11) 0.0046(10) 0.0003(11)
O1B 0.0216(14) 0.0239(15) 0.0136(13) 0.0006(11) 0.0026(11) 0.0035(12)
O2 0.0209(14) 0.0241(16) 0.0245(15) -0.0014(12) 0.0067(11) 0.0035(12)
C7C 0.0190(18) 0.023(2) 0.0176(18) -0.0048(18) -0.0025(15) 0.0009(18)
C5A 0.0166(18) 0.029(2) 0.0136(18) 0.0022(16) -0.0015(15) 0.0001(17)
C5D 0.0149(17) 0.020(2) 0.0169(19) -0.0006(16) 0.0023(15) 0.0029(16)
C2D 0.0194(19) 0.030(2) 0.018(2) -0.0007(17) -0.0003(15) 0.0034(17)
C4B 0.030(2) 0.036(2) 0.0167(19) 0.0059(19) 0.0078(16) 0.019(2)
C5B 0.023(2) 0.028(2) 0.020(2) 0.0006(18) 0.0024(16) 0.0143(18)
O3 0.0250(14) 0.0284(17) 0.0153(13) 0.0027(12) -0.0036(11) -0.0079(12)
C6B 0.0199(18) 0.027(2) 0.0176(19) 0.0056(16) 0.0025(15) 0.0079(17)
C6A 0.0221(19) 0.018(2) 0.0135(19) 0.0010(15) -0.0036(15) -0.0005(16)
O5 0.0337(17) 0.0266(18) 0.0296(17) 0.0004(14) 0.0074(13) -0.0007(14)
C2B 0.0214(19) 0.033(2) 0.025(2) 0.0104(19) 0.0063(17) 0.0093(18)
C7D 0.0190(19) 0.024(2) 0.0179(19) -0.0015(17) -0.0032(15) -0.0055(17)
C6C 0.027(2) 0.018(2) 0.0133(19) -0.0006(16) -0.0009(15) 0.0014(17)
C1B 0.0202(19) 0.031(2) 0.017(2) 0.0045(18) 0.0002(16) 0.0127(18)
C2C 0.030(2) 0.032(2) 0.013(2) 0.0018(17) 0.0064(17) 0.0077(19)
C3D 0.027(2) 0.021(2) 0.023(2) 0.0046(17) 0.0042(17) 0.0059(18)
C2A 0.029(2) 0.020(2) 0.027(2) -0.0010(18) -0.0062(17) 0.0021(18)
C13D 0.028(2) 0.024(2) 0.024(2) 0.0049(18) -0.0029(17) 0.0005(18)
C9D 0.020(2) 0.024(2) 0.022(2) 0.0036(17) 0.0009(16) -0.0060(17)
C1C 0.023(2) 0.016(2) 0.021(2) -0.0003(16) 0.0013(16) 0.0036(17)
C4C 0.028(2) 0.024(2) 0.016(2) 0.0035(16) -0.0058(16) -0.0011(18)
C10A 0.0176(19) 0.034(2) 0.021(2) 0.0051(18) 0.0006(16) 0.0003(18)
C12D 0.039(2) 0.025(2) 0.028(2) 0.0084(19) -0.0053(19) -0.001(2)
C3C 0.035(2) 0.033(2) 0.013(2) 0.0004(18) 0.0004(17) 0.004(2)
C6D 0.0124(17) 0.0166(19) 0.0199(19) 0.0048(16) 0.0008(14) 0.0005(15)
C1A 0.022(2) 0.024(2) 0.0151(19) -0.0001(16) -0.0038(15) -0.0008(17)
C5C 0.0202(19) 0.0131(19) 0.0176(19) -0.0016(15) 0.0023(15) 0.0009(15)
C1D 0.0148(17) 0.023(2) 0.019(2) -0.0022(17) 0.0004(15) 0.0024(16)
C4D 0.027(2) 0.017(2) 0.021(2) -0.0011(16) -0.0004(17) -0.0009(17)
C14D 0.0195(19) 0.022(2) 0.024(2) -0.0002(17) 0.0002(16) -0.0036(16)
C8D 0.022(2) 0.023(2) 0.018(2) 0.0030(17) -0.0008(16) -0.0050(17)
C4A 0.018(2) 0.032(2) 0.027(2) 0.0051(19) -0.0055(17) -0.0080(19)
C15D 0.024(2) 0.025(2) 0.032(2) -0.0001(19) -0.0043(18) -0.0067(18)
C11D 0.026(2) 0.022(2) 0.029(2) 0.0032(18) 0.0035(18) -0.0017(18)
C17D 0.0183(18) 0.022(2) 0.0168(19) -0.0005(16) -0.0015(15) 0.0010(17)
C10D 0.029(2) 0.030(2) 0.028(2) 0.0059(19) 0.0068(18) -0.0050(19)
C7B 0.032(2) 0.027(2) 0.016(2) -0.0020(17) 0.0021(17) 0.0201(19)
C3B 0.030(2) 0.035(3) 0.028(2) 0.008(2) 0.0069(19) 0.014(2)
C3A 0.028(2) 0.020(2) 0.032(2) 0.0023(18) -0.0066(18) -0.0041(18)
C16D 0.031(2) 0.027(2) 0.030(2) -0.0031(19) -0.0066(18) -0.0054(19)
C7A 0.0245(19) 0.025(2) 0.0112(18) 0.0037(17) 0.0037(15) 0.0035(18)
C8A 0.031(2) 0.022(2) 0.020(2) 0.0026(17) 0.0048(17) -0.0047(18)
C9A 0.034(2) 0.033(3) 0.016(2) 0.0028(17) -0.0027(18) -0.0021(19)
Cl2S 0.0290(6) 0.0463(7) 0.0388(7) 0.0018(6) 0.0000(5) 0.0057(5)
Cl1S 0.0344(6) 0.0666(9) 0.0261(6) -0.0117(6) 0.0059(5) 0.0001(6)
Cl3S 0.0511(7) 0.0365(7) 0.0329(6) -0.0056(5) -0.0112(5) -0.0070(6)
C1S 0.028(2) 0.028(2) 0.020(2) 0.0022(18) -0.0005(17) -0.0040(19)

loop_
_atom_type_symbol
_atom_type_description
_atom_type_scat_dispersion_real
_atom_type_scat_dispersion_imag
_atom_type_scat_source
C C 0.0033 0.0016 'International Tables Vol C Tables 4.2.6.8 and 6.1.1.4'
H H 0.0000 0.0000 'International Tables Vol C Tables 4.2.6.8 and 6.1.1.4'
O O 0.0106 0.0060 'International Tables Vol C Tables 4.2.6.8 and 6.1.1.4'
S S 0.1246 0.1234 'International Tables Vol C Tables 4.2.6.8 and 6.1.1.4'
Cl Cl 0.1484 0.1585 'International Tables Vol C Tables 4.2.6.8 and 6.1.1.4'

loop_
_geom_angle_atom_site_label_1
_geom_angle_atom_site_label_2
_geom_angle_atom_site_label_3
_geom_angle
O3 S1 O2 119.26(17)
O3 S1 O4 106.15(15)
O2 S1 O4 108.08(15)
O3 S1 C7D 109.59(18)
O2 S1 C7D 111.78(18)
O4 S1 C7D 100.04(17)
C6A O1A C7A 117.5(3)
C6D O4 S1 120.2(2)
C1D C7C C5C 111.2(3)
C4A C5A C6A 119.1(4)
C4A C5A C10A 119.4(4)
C6A C5A C10A 121.5(4)
C6D C5D C4D 117.5(3)
C6D C5D C17D 123.5(3)
C4D C5D C17D 118.9(3)
C3D C2D C1D 120.9(4)
C3B C4B C5B 121.3(4)
C4B C5B C6B 117.7(4)
C4B C5B C7B 121.7(4)
C6B C5B C7B 120.6(4)
O1B C6B C1B 121.5(3)
O1B C6B C5B 116.9(4)
C1B C6B C5B 121.5(4)
O1A C6A C5A 118.0(3)
O1A C6A C1A 120.8(3)
C5A C6A C1A 121.0(4)
C1B C2B C3B 119.6(4)
C8D C7D S1 116.4(3)
O1C C6C C5C 115.5(3)
O1C C6C C1C 123.2(3)
C5C C6C C1C 121.2(3)
C2B C1B C6B 118.9(4)
C2B C1B C10A 120.1(4)
C6B C1B C10A 121.0(4)
C3C C2C C1C 122.1(4)
C2D C3D C4D 120.6(4)
C3A C2A C1A 121.6(4)
C12D C13D C8D 104.5(3)
O5 C9D C8D 127.0(4)
O5 C9D C10D 126.6(4)
C8D C9D C10D 106.4(3)
C2C C1C C6C 117.4(3)
C2C C1C C7B 121.5(3)
C6C C1C C7B 121.0(3)
C5C C4C C3C 119.4(4)
C1B C10A C5A 112.4(3)
C11D C12D C13D 102.6(3)
C2C C3C C4C 120.2(4)
C5D C6D C1D 122.7(3)
C5D C6D O4 119.0(3)
C1D C6D O4 118.4(3)
C2A C1A C6A 117.8(4)
C2A C1A C17D 119.1(4)
C6A C1A C17D 122.8(4)
C4C C5C C6C 119.6(3)
C4C C5C C7C 122.0(3)
C6C C5C C7C 118.4(3)
C2D C1D C6D 117.6(4)
C2D C1D C7C 118.9(3)
C6D C1D C7C 123.3(3)
C3D C4D C5D 120.4(4)
C16D C14D C15D 108.1(3)
C16D C14D C11D 113.7(4)
C15D C14D C11D 114.0(3)
C16D C14D C8D 114.3(3)
C15D C14D C8D 112.3(3)
C11D C14D C8D 94.0(3)
C7D C8D C9D 117.5(4)
C7D C8D C13D 117.1(3)
C9D C8D C13D 103.8(3)
C7D C8D C14D 114.6(3)
C9D C8D C14D 99.4(3)
C13D C8D C14D 101.9(3)
C5A C4A C3A 121.1(4)
C10D C11D C12D 106.5(4)
C10D C11D C14D 103.0(3)
C12D C11D C14D 102.8(3)
C1A C17D C5D 109.8(3)
C11D C10D C9D 102.2(3)
C1C C7B C5B 115.5(3)
C4B C3B C2B 120.9(4)
C2A C3A C4A 119.1(4)
O1A C7A C8A 104.1(3)
O1A C7A C9A 111.7(3)
C8A C7A C9A 113.4(4)
Cl2S C1S Cl3S 111.3(2)
Cl2S C1S Cl1S 110.4(2)
Cl3S C1S Cl1S 108.7(2)

loop_
_geom_bond_atom_site_label_1
_geom_bond_atom_site_label_2
_geom_bond_distance
S1 O3 1.424(3)
S1 O2 1.440(3)
S1 O4 1.599(3)
S1 C7D 1.786(4)
O1A C6A 1.388(5)
O1A C7A 1.482(4)
O1C C6C 1.361(5)
O4 C6D 1.420(5)
O1B C6B 1.376(5)
C7C C1D 1.516(6)
C7C C5C 1.528(5)
C5A C4A 1.378(6)
C5A C6A 1.399(5)
C5A C10A 1.529(6)
C5D C6D 1.383(5)
C5D C4D 1.402(6)
C5D C17D 1.530(5)
C2D C3D 1.372(6)
C2D C1D 1.388(6)
C4B C3B 1.368(7)
C4B C5B 1.399(6)
C5B C6B 1.406(6)
C5B C7B 1.525(6)
C6B C1B 1.403(6)
C6A C1A 1.405(6)
O5 C9D 1.213(5)
C2B C1B 1.395(6)
C2B C3B 1.399(6)
C7D C8D 1.506(6)
C6C C5C 1.399(5)
C6C C1C 1.410(6)
C1B C10A 1.523(6)
C2C C3C 1.377(6)
C2C C1C 1.386(6)
C3D C4D 1.383(6)
C2A C3A 1.388(6)
C2A C1A 1.392(6)
C13D C12D 1.552(6)
C13D C8D 1.560(6)
C9D C8D 1.525(6)
C9D C10D 1.529(6)
C1C C7B 1.521(5)
C4C C5C 1.391(5)
C4C C3C 1.396(6)
C12D C11D 1.543(6)
C6D C1D 1.400(5)
C1A C17D 1.522(5)
C14D C16D 1.529(6)
C14D C15D 1.535(6)
C14D C11D 1.545(6)
C14D C8D 1.571(6)
C4A C3A 1.390(6)
C11D C10D 1.524(6)
C7A C8A 1.503(6)
C7A C9A 1.526(6)
Cl2S C1S 1.755(4)
Cl1S C1S 1.765(4)
Cl3S C1S 1.755(4)

loop_
_geom_hbond_atom_site_label_D
_geom_hbond_atom_site_label_H
_geom_hbond_atom_site_label_A
_geom_hbond_distance_DH
_geom_hbond_distance_HA
_geom_hbond_distance_DA
_geom_hbond_angle_DHA
O1C H1C O1B 0.84 1.84 2.654(4) 164.3
O1B H1B O1A 0.84 1.81 2.622(4) 160.9

loop_
_geom_torsion_atom_site_label_1
_geom_torsion_atom_site_label_2
_geom_torsion_atom_site_label_3
_geom_torsion_atom_site_label_4
_geom_torsion
O3 S1 O4 C6D -127.5(3)
O2 S1 O4 C6D 1.5(3)
C7D S1 O4 C6D 118.6(3)
C3B C4B C5B C6B 1.0(6)
C3B C4B C5B C7B -178.7(4)
C4B C5B C6B O1B -178.3(3)
C7B C5B C6B O1B 1.4(5)
C4B C5B C6B C1B 0.6(6)
C7B C5B C6B C1B -179.7(4)
C7A O1A C6A C5A 106.0(4)
C7A O1A C6A C1A -79.4(4)
C4A C5A C6A O1A 177.0(3)
C10A C5A C6A O1A -1.0(5)
C4A C5A C6A C1A 2.4(6)
C10A C5A C6A C1A -175.6(3)
O3 S1 C7D C8D 32.4(4)
O2 S1 C7D C8D -102.1(3)
O4 S1 C7D C8D 143.7(3)
C3B C2B C1B C6B 2.1(6)
C3B C2B C1B C10A -175.9(4)
O1B C6B C1B C2B 176.7(4)
C5B C6B C1B C2B -2.1(6)
O1B C6B C1B C10A -5.3(6)
C5B C6B C1B C10A 175.8(4)
C1D C2D C3D C4D 3.5(6)
C3C C2C C1C C6C 0.7(6)
C3C C2C C1C C7B 176.5(4)
O1C C6C C1C C2C 177.8(4)
C5C C6C C1C C2C 1.2(6)
O1C C6C C1C C7B 2.0(6)
C5C C6C C1C C7B -174.7(4)
C2B C1B C10A C5A 93.5(4)
C6B C1B C10A C5A -84.5(5)
C4A C5A C10A C1B -85.4(5)
C6A C5A C10A C1B 92.6(5)
C8D C13D C12D C11D -3.7(4)
C1C C2C C3C C4C -2.0(7)
C5C C4C C3C C2C 1.5(6)
C4D C5D C6D C1D 4.9(6)
C17D C5D C6D C1D -171.2(3)
C4D C5D C6D O4 -176.2(3)
C17D C5D C6D O4 7.7(5)
S1 O4 C6D C5D 73.9(4)
S1 O4 C6D C1D -107.1(3)
C3A C2A C1A C6A 5.4(6)
C3A C2A C1A C17D -168.5(4)
O1A C6A C1A C2A 179.3(3)
C5A C6A C1A C2A -6.3(6)
O1A C6A C1A C17D -7.1(5)
C5A C6A C1A C17D 167.3(3)
C3C C4C C5C C6C 0.3(6)
C3C C4C C5C C7C 180.0(4)
O1C C6C C5C C4C -178.6(3)
C1C C6C C5C C4C -1.7(6)
O1C C6C C5C C7C 1.7(5)
C1C C6C C5C C7C 178.6(4)
C1D C7C C5C C4C -108.3(4)
C1D C7C C5C C6C 71.4(5)
C3D C2D C1D C6D 0.7(6)
C3D C2D C1D C7C -175.7(4)
C5D C6D C1D C2D -5.0(5)
O4 C6D C1D C2D 176.0(3)
C5D C6D C1D C7C 171.2(4)
O4 C6D C1D C7C -7.7(5)
C5C C7C C1D C2D 71.4(4)
C5C C7C C1D C6D -104.8(4)
C2D C3D C4D C5D -3.6(6)
C6D C5D C4D C3D -0.5(6)
C17D C5D C4D C3D 175.8(3)
S1 C7D C8D C9D 55.1(4)
S1 C7D C8D C13D -69.6(4)
S1 C7D C8D C14D 171.2(3)
O5 C9D C8D C7D -18.2(6)
C10D C9D C8D C7D 160.1(3)
O5 C9D C8D C13D 112.8(5)
C10D C9D C8D C13D -68.8(4)
O5 C9D C8D C14D -142.3(4)
C10D C9D C8D C14D 36.0(4)
C12D C13D C8D C7D -156.8(4)
C12D C13D C8D C9D 71.9(4)
C12D C13D C8D C14D -31.0(4)
C16D C14D C8D C7D 61.4(5)
C15D C14D C8D C7D -62.2(5)
C11D C14D C8D C7D 179.7(3)
C16D C14D C8D C9D -172.4(4)
C15D C14D C8D C9D 63.9(4)
C11D C14D C8D C9D -54.1(3)
C16D C14D C8D C13D -66.0(4)
C15D C14D C8D C13D 170.3(3)
C11D C14D C8D C13D 52.3(3)
C6A C5A C4A C3A 2.6(6)
C10A C5A C4A C3A -179.3(4)
C13D C12D C11D C10D -69.8(4)
C13D C12D C11D C14D 38.1(4)
C16D C14D C11D C10D 173.7(3)
C15D C14D C11D C10D -61.7(4)
C8D C14D C11D C10D 54.9(4)
C16D C14D C11D C12D 63.1(4)
C15D C14D C11D C12D -172.3(4)
C8D C14D C11D C12D -55.7(4)
C2A C1A C17D C5D 84.5(4)
C6A C1A C17D C5D -89.0(4)
C6D C5D C17D C1A 107.4(4)
C4D C5D C17D C1A -68.7(4)
C12D C11D C10D C9D 73.9(4)
C14D C11D C10D C9D -33.9(4)
O5 C9D C10D C11D 176.4(4)
C8D C9D C10D C11D -2.0(4)
C2C C1C C7B C5B 102.8(4)
C6C C1C C7B C5B -81.5(5)
C4B C5B C7B C1C -85.5(5)
C6B C5B C7B C1C 94.8(5)
C5B C4B C3B C2B -1.1(6)
C1B C2B C3B C4B -0.5(6)
C1A C2A C3A C4A -0.6(6)
C5A C4A C3A C2A -3.5(6)
C6A O1A C7A C8A -174.7(3)
C6A O1A C7A C9A -52.0(4)

loop_
_cod_related_entry_id
_cod_related_entry_code
_cod_related_entry_database
1 21199598 ChemSpider
